data_7228249
loop_
_publ_author_name
'Yang, Chu-Ting'
'Han, Jun'
'Liu, Jun'
'Li, Yi'
'Zhang, Fan'
'Gu, Mei'
'Hu, Sheng'
'Wang, Xiaolin'

_publ_section_title
;
 Stereocontrolled C(sp3)--P bond formation with non-activated alkyl
 halides and tosylates
;
_journal_issue 40
_journal_name_full 'RSC Adv.'
_journal_page_first 24652
_journal_paper_doi 10.1039/C7RA02766D
_journal_volume 7
_journal_year 2017
_chemical_formula_sum 'C21 H27 N O3 P'
_chemical_formula_weight 372.40
_space_group_crystal_system monoclinic
_space_group_IT_number 4
_space_group_name_Hall 'P 2yb'
_space_group_name_H-M_alt 'P 1 21 1'
_symmetry_space_group_name_Hall 'P 2yb'
_symmetry_space_group_name_H-M 'P 1 21 1'
_atom_sites_solution_hydrogens geom
_audit_creation_method SHELXL-2014/7
_audit_update_record
;
2017-02-11 deposited with the CCDC.
2017-04-28 downloaded from the CCDC.
;
_cell_angle_alpha 90
_cell_angle_beta 106.437(4)
_cell_angle_gamma 90
_cell_formula_units_Z 2
_cell_length_a 8.7343(12)
_cell_length_b 8.4099(12)
_cell_length_c 14.2737(19)
_cell_measurement_reflns_used 21110
_cell_measurement_temperature 273(2)
_cell_measurement_theta_max 27.542
_cell_measurement_theta_min 2.843
_cell_volume 1005.6(2)
_computing_structure_refinement 'SHELXL-2014/7 (Sheldrick, 2014)'
_diffrn_ambient_temperature 273(2)
_diffrn_measured_fraction_theta_full 0.994
_diffrn_measured_fraction_theta_max 0.994
_diffrn_measurement_device_type Bruker
_diffrn_radiation_type MoK\a
_diffrn_radiation_wavelength 0.71073
_diffrn_reflns_av_R_equivalents 0.0291
_diffrn_reflns_av_unetI/netI 0.0246
_diffrn_reflns_Laue_measured_fraction_full 0.994
_diffrn_reflns_Laue_measured_fraction_max 0.994
_diffrn_reflns_limit_h_max 11
_diffrn_reflns_limit_h_min -10
_diffrn_reflns_limit_k_max 10
_diffrn_reflns_limit_k_min -10
_diffrn_reflns_limit_l_max 18
_diffrn_reflns_limit_l_min -18
_diffrn_reflns_number 21110
_diffrn_reflns_point_group_measured_fraction_full 0.996
_diffrn_reflns_point_group_measured_fraction_max 0.996
_diffrn_reflns_theta_full 25.242
_diffrn_reflns_theta_max 27.542
_diffrn_reflns_theta_min 2.843
_exptl_absorpt_coefficient_mu 0.156
_exptl_absorpt_correction_type multi-scan
_exptl_absorpt_process_details sadabs,bruker
_exptl_crystal_colour colorless
_exptl_crystal_density_diffrn 1.230
_exptl_crystal_description block
_exptl_crystal_F_000 398
_exptl_crystal_size_max 0.06
_exptl_crystal_size_mid 0.05
_exptl_crystal_size_min 0.03
_exptl_transmission_factor_max 0.995
_exptl_transmission_factor_min 0.991
_refine_diff_density_max 0.635
_refine_diff_density_min -0.814
_refine_diff_density_rms 0.206
_refine_ls_abs_structure_details
;
 Refined as an inversion twin.
;
_refine_ls_abs_structure_Flack -0.03(11)
_refine_ls_extinction_method none
_refine_ls_goodness_of_fit_ref 0.983
_refine_ls_hydrogen_treatment constr
_refine_ls_matrix_type full
_refine_ls_number_parameters 236
_refine_ls_number_reflns 4604
_refine_ls_number_restraints 1
_refine_ls_restrained_S_all 0.983
_refine_ls_R_factor_all 0.0402
_refine_ls_R_factor_gt 0.0312
_refine_ls_shift/su_max 0.000
_refine_ls_shift/su_mean 0.000
_refine_ls_structure_factor_coef Fsqd
_refine_ls_weighting_details 'w=1/[\s^2^(Fo^2^)+(0.0940P)^2^+0.1579P] where P=(Fo^2^+2Fc^2^)/3'
_refine_ls_weighting_scheme calc
_refine_ls_wR_factor_gt 0.0943
_refine_ls_wR_factor_ref 0.1159
_reflns_Friedel_coverage 0.875
_reflns_Friedel_fraction_full 0.999
_reflns_Friedel_fraction_max 0.998
_reflns_number_gt 4398
_reflns_number_total 4604
_reflns_threshold_expression 'I > 2\s(I)'
_cod_data_source_file c7ra02766d2.cif
_cod_data_source_block Yct_1
_cod_database_code 7228249
_shelx_shelxl_version_number 2014/7
_shelx_space_group_comment
;
The symmetry employed for this shelxl refinement is uniquely defined
by the following loop, which should always be used as a source of
symmetry information in preference to the above space-group names.
They are only intended as comments.
;

loop_
_space_group_symop_operation_xyz
'x, y, z'
'-x, y+1/2, -z'

loop_
_atom_site_label
_atom_site_type_symbol
_atom_site_fract_x
_atom_site_fract_y
_atom_site_fract_z
_atom_site_U_iso_or_equiv
_atom_site_adp_type
_atom_site_occupancy
_atom_site_site_symmetry_order
_atom_site_calc_flag
_atom_site_refinement_flags_posn
_atom_site_refinement_flags_adp
P1 P 0.29947(7) 0.34172(7) 0.20205(4) 0.01745(16) Uani 1 1 d . .
O3 O 0.3333(2) 0.1563(3) 0.62441(13) 0.0268(4) Uani 1 1 d . .
O2 O 0.1614(2) 0.3558(3) 0.55370(12) 0.0242(4) Uani 1 1 d . .
O1 O 0.1681(2) 0.2247(2) 0.16790(14) 0.0262(4) Uani 1 1 d . .
H1D H 0.1320 0.2308 0.1084 0.039 Uiso 1 1 calc R U
N1 N 0.3379(2) 0.2658(3) 0.48072(15) 0.0204(4) Uani 1 1 d . .
C21 C 0.1150(3) 0.8495(4) 0.12177(18) 0.0274(5) Uani 1 1 d . .
H21A H 0.0754 0.9517 0.1063 0.033 Uiso 1 1 calc R U
C20 C 0.3292(3) 0.6756(3) 0.20431(19) 0.0252(6) Uani 1 1 d . .
H20A H 0.4334 0.6619 0.2434 0.030 Uiso 1 1 calc R U
C19 C 0.0189(3) 0.7190(4) 0.08745(19) 0.0266(6) Uani 1 1 d . .
H19A H -0.0850 0.7337 0.0483 0.032 Uiso 1 1 calc R U
C18 C 0.0773(3) 0.5656(3) 0.11137(18) 0.0212(5) Uani 1 1 d . .
H18A H 0.0127 0.4783 0.0876 0.025 Uiso 1 1 calc R U
C17 C 0.3889(2) 0.3381(3) 0.33369(15) 0.0170(4) Uani 1 1 d . .
H17A H 0.4710 0.4207 0.3525 0.020 Uiso 1 1 calc R U
C16 C 0.2670(3) 0.3586(3) 0.39200(16) 0.0177(4) Uani 1 1 d . .
H16A H 0.2555 0.4695 0.4073 0.021 Uiso 1 1 calc R U
H16B H 0.1634 0.3166 0.3564 0.021 Uiso 1 1 calc R U
C15 C 0.2706(3) 0.8271(4) 0.17931(19) 0.0290(6) Uani 1 1 d . .
H15A H 0.3359 0.9147 0.2012 0.035 Uiso 1 1 calc R U
C14 C 0.2331(3) 0.5429(3) 0.17125(17) 0.0178(5) Uani 1 1 d . .
C13 C 0.4692(3) 0.1632(4) 0.47332(19) 0.0270(6) Uani 1 1 d . .
H13A H 0.4531 0.0548 0.4916 0.032 Uiso 1 1 calc R U
H13B H 0.5706 0.2016 0.5148 0.032 Uiso 1 1 calc R U
C12 C 0.4485(4) 0.1875(4) 0.0817(2) 0.0317(6) Uani 1 1 d . .
H12A H 0.3507 0.1369 0.0571 0.038 Uiso 1 1 calc R U
C11 C 0.2805(3) 0.2522(3) 0.55872(17) 0.0184(5) Uani 1 1 d . .
C10 C 0.4669(3) 0.3015(3) 0.15466(18) 0.0236(5) Uani 1 1 d . .
C9 C 0.6159(4) 0.3742(4) 0.1926(2) 0.0319(6) Uani 1 1 d . .
H9A H 0.6298 0.4502 0.2416 0.038 Uiso 1 1 calc R U
C8 C 0.4638(3) 0.1734(4) 0.3665(2) 0.0279(6) Uani 1 1 d . .
H8A H 0.3985 0.0889 0.3293 0.033 Uiso 1 1 calc R U
H8B H 0.5702 0.1662 0.3585 0.033 Uiso 1 1 calc R U
C7 C 0.5757(5) 0.1491(5) 0.0456(2) 0.0452(9) Uani 1 1 d . .
H7A H 0.5618 0.0748 -0.0044 0.054 Uiso 1 1 calc R U
C6 C 0.7428(4) 0.3326(5) 0.1570(3) 0.0428(7) Uani 1 1 d . .
H6A H 0.8419 0.3804 0.1828 0.051 Uiso 1 1 calc R U
C5 C 0.0006(4) 0.2038(4) 0.6380(2) 0.0332(7) Uani 1 1 d . .
H5A H -0.0494 0.2072 0.6898 0.050 Uiso 1 1 calc R U
H5B H -0.0790 0.1860 0.5770 0.050 Uiso 1 1 calc R U
H5C H 0.0773 0.1191 0.6498 0.050 Uiso 1 1 calc R U
C4 C 0.7232(5) 0.2208(5) 0.0836(3) 0.0462(9) Uani 1 1 d . .
H4A H 0.8085 0.1938 0.0597 0.055 Uiso 1 1 calc R U
C3 C 0.0840(3) 0.3605(4) 0.63382(19) 0.0267(6) Uani 1 1 d . .
C2 C -0.0353(5) 0.4936(5) 0.6011(3) 0.0603(13) Uani 1 1 d . .
H2A H -0.0938 0.5079 0.6482 0.090 Uiso 1 1 calc R U
H2B H 0.0200 0.5902 0.5954 0.090 Uiso 1 1 calc R U
H2C H -0.1080 0.4673 0.5389 0.090 Uiso 1 1 calc R U
C1 C 0.2048(4) 0.4009(5) 0.7302(2) 0.0432(9) Uani 1 1 d . .
H1A H 0.1527 0.4034 0.7811 0.065 Uiso 1 1 calc R U
H1B H 0.2874 0.3218 0.7453 0.065 Uiso 1 1 calc R U
H1C H 0.2509 0.5031 0.7254 0.065 Uiso 1 1 calc R U

loop_
_atom_site_aniso_label
_atom_site_aniso_U_11
_atom_site_aniso_U_22
_atom_site_aniso_U_33
_atom_site_aniso_U_23
_atom_site_aniso_U_13
_atom_site_aniso_U_12
P1 0.0237(3) 0.0146(3) 0.0153(3) -0.0016(2) 0.0076(2) -0.0025(2)
O3 0.0273(9) 0.0347(11) 0.0194(9) 0.0094(8) 0.0081(7) 0.0083(8)
O2 0.0284(8) 0.0269(10) 0.0233(8) 0.0061(8) 0.0171(7) 0.0070(8)
O1 0.0327(9) 0.0191(9) 0.0245(9) -0.0027(7) 0.0044(8) -0.0068(8)
N1 0.0210(9) 0.0244(11) 0.0179(9) 0.0063(8) 0.0091(8) 0.0070(8)
C21 0.0434(14) 0.0188(12) 0.0215(11) 0.0021(11) 0.0118(10) 0.0037(13)
C20 0.0291(12) 0.0198(13) 0.0237(13) -0.0001(10) 0.0024(10) -0.0041(10)
C19 0.0256(12) 0.0297(14) 0.0234(13) 0.0031(11) 0.0053(10) 0.0044(11)
C18 0.0229(11) 0.0228(12) 0.0183(12) -0.0004(9) 0.0067(9) -0.0043(9)
C17 0.0195(9) 0.0184(10) 0.0150(9) 0.0002(10) 0.0081(7) 0.0013(10)
C16 0.0200(9) 0.0184(11) 0.0170(10) 0.0024(9) 0.0091(8) 0.0019(9)
C15 0.0427(14) 0.0173(13) 0.0244(11) -0.0039(11) 0.0051(10) -0.0081(12)
C14 0.0229(11) 0.0169(12) 0.0148(10) -0.0007(8) 0.0073(9) -0.0020(9)
C13 0.0269(12) 0.0339(15) 0.0231(12) 0.0091(11) 0.0119(10) 0.0146(11)
C12 0.0476(16) 0.0275(15) 0.0217(13) -0.0004(11) 0.0127(12) 0.0068(13)
C11 0.0182(10) 0.0211(12) 0.0162(10) 0.0007(9) 0.0055(8) -0.0003(9)
C10 0.0348(13) 0.0206(13) 0.0189(11) 0.0026(9) 0.0135(10) 0.0040(10)
C9 0.0386(14) 0.0306(16) 0.0354(14) -0.0032(11) 0.0247(12) -0.0046(11)
C8 0.0350(13) 0.0284(15) 0.0248(13) 0.0054(10) 0.0158(11) 0.0144(11)
C7 0.074(2) 0.0401(18) 0.0308(16) -0.0029(14) 0.0306(16) 0.0167(18)
C6 0.0415(15) 0.0461(19) 0.0542(18) 0.0051(18) 0.0352(14) -0.0004(17)
C5 0.0355(14) 0.0367(17) 0.0345(16) -0.0039(12) 0.0214(12) -0.0085(13)
C4 0.060(2) 0.0448(19) 0.051(2) 0.0086(16) 0.0437(18) 0.0150(17)
C3 0.0333(12) 0.0273(14) 0.0284(12) 0.0048(11) 0.0229(10) 0.0035(12)
C2 0.076(3) 0.059(3) 0.068(3) 0.030(2) 0.057(2) 0.042(2)
C1 0.0526(19) 0.052(2) 0.0348(16) -0.0190(14) 0.0283(15) -0.0201(16)

loop_
_atom_type_symbol
_atom_type_description
_atom_type_scat_dispersion_real
_atom_type_scat_dispersion_imag
_atom_type_scat_source
C C 0.0033 0.0016 'International Tables Vol C Tables 4.2.6.8 and 6.1.1.4'
H H 0.0000 0.0000 'International Tables Vol C Tables 4.2.6.8 and 6.1.1.4'
N N 0.0061 0.0033 'International Tables Vol C Tables 4.2.6.8 and 6.1.1.4'
O O 0.0106 0.0060 'International Tables Vol C Tables 4.2.6.8 and 6.1.1.4'
P P 0.1023 0.0942 'International Tables Vol C Tables 4.2.6.8 and 6.1.1.4'

loop_
_geom_angle_atom_site_label_1
_geom_angle_atom_site_label_2
_geom_angle_atom_site_label_3
_geom_angle
O1 P1 C14 112.14(11)
O1 P1 C10 112.61(12)
C14 P1 C10 108.84(11)
O1 P1 C17 113.18(11)
C14 P1 C17 106.39(11)
C10 P1 C17 103.11(10)
C11 O2 C3 119.4(2)
C11 N1 C16 126.3(2)
C11 N1 C13 119.4(2)
C16 N1 C13 113.57(19)
C19 C21 C15 119.8(3)
C15 C20 C14 120.4(2)
C21 C19 C18 120.3(2)
C19 C18 C14 120.1(2)
C16 C17 C8 103.59(19)
C16 C17 P1 113.38(15)
C8 C17 P1 110.45(17)
N1 C16 C17 102.68(18)
C20 C15 C21 120.4(3)
C20 C14 C18 119.0(2)
C20 C14 P1 123.13(19)
C18 C14 P1 117.83(19)
N1 C13 C8 103.7(2)
C7 C12 C10 120.2(3)
O3 C11 O2 125.9(2)
O3 C11 N1 122.7(2)
O2 C11 N1 111.3(2)
C12 C10 C9 119.2(3)
C12 C10 P1 118.3(2)
C9 C10 P1 122.3(2)
C6 C9 C10 120.0(3)
C13 C8 C17 104.2(2)
C4 C7 C12 120.4(3)
C9 C6 C4 120.5(3)
C7 C4 C6 119.6(3)
O2 C3 C2 101.9(2)
O2 C3 C1 110.7(2)
C2 C3 C1 110.9(3)
O2 C3 C5 109.6(2)
C2 C3 C5 111.1(3)
C1 C3 C5 112.2(3)

loop_
_geom_bond_atom_site_label_1
_geom_bond_atom_site_label_2
_geom_bond_distance
P1 O1 1.4852(19)
P1 C14 1.802(3)
P1 C10 1.808(3)
P1 C17 1.820(2)
O3 C11 1.224(3)
O2 C11 1.343(3)
O2 C3 1.485(3)
N1 C11 1.349(3)
N1 C16 1.467(3)
N1 C13 1.463(3)
C21 C19 1.384(4)
C21 C15 1.388(4)
C20 C15 1.382(4)
C20 C14 1.396(4)
C19 C18 1.393(4)
C18 C14 1.400(3)
C17 C16 1.536(3)
C17 C8 1.547(4)
C13 C8 1.514(4)
C12 C7 1.389(5)
C12 C10 1.390(4)
C10 C9 1.401(4)
C9 C6 1.389(4)
C7 C4 1.387(6)
C6 C4 1.382(6)
C5 C3 1.515(4)
C3 C2 1.510(4)
C3 C1 1.517(4)
